data_7051983
loop_
_publ_author_name
'Nath, Naba K.'
'Saha, Binoy K.'
'Nangia, Ashwini'

_publ_section_title
;
 Isostructural polymorphs of triiodophloroglucinol and
 triiodoresorcinol
;
_journal_issue 10
_journal_name_full 'New Journal of Chemistry'
_journal_page_first 1693
_journal_paper_doi 10.1039/b804905j
_journal_volume 32
_journal_year 2008
_chemical_formula_moiety 'C6 H3 I3 O3'
_chemical_formula_sum 'C6 H3 I3 O3'
_chemical_formula_weight 503.78
_chemical_name_common triiodophloroglucinol
_chemical_name_systematic
;
triiodophloroglucinol
;
_space_group_IT_number 14
_symmetry_cell_setting monoclinic
_symmetry_space_group_name_Hall '-P 2yn'
_symmetry_space_group_name_H-M 'P 1 21/n 1'
_atom_sites_solution_primary direct
_atom_sites_solution_secondary difmap
_audit_creation_method SHELXL-97
_cell_angle_alpha 90.00
_cell_angle_beta 107.569(4)
_cell_angle_gamma 90.00
_cell_formula_units_Z 4
_cell_length_a 14.582(4)
_cell_length_b 4.5004(13)
_cell_length_c 15.507(5)
_cell_measurement_reflns_used 3917
_cell_measurement_temperature 100(2)
_cell_measurement_theta_max 26.06
_cell_measurement_theta_min 2.29
_cell_volume 970.2(5)
_computing_cell_refinement 'Bruker SMART'
_computing_data_collection 'Bruker SMART'
_computing_data_reduction 'Bruker SAINT'
_computing_molecular_graphics 'Bruker SAINT'
_computing_publication_material 'Bruker SHELXTL'
_computing_structure_refinement 'SHELXL-97 (Sheldrick, 1997)'
_computing_structure_solution 'SHELXS-97 (Sheldrick, 1990)'
_diffrn_ambient_temperature 100(2)
_diffrn_measured_fraction_theta_full 0.963
_diffrn_measured_fraction_theta_max 0.963
_diffrn_measurement_device_type 'CCD area detector'
_diffrn_measurement_method 'phi and omega scans'
_diffrn_radiation_monochromator graphite
_diffrn_radiation_source 'fine-focus sealed tube'
_diffrn_radiation_type MoK\a
_diffrn_radiation_wavelength 0.71073
_diffrn_reflns_av_R_equivalents 0.0463
_diffrn_reflns_av_sigmaI/netI 0.0362
_diffrn_reflns_limit_h_max 18
_diffrn_reflns_limit_h_min -17
_diffrn_reflns_limit_k_max 5
_diffrn_reflns_limit_k_min -5
_diffrn_reflns_limit_l_max 18
_diffrn_reflns_limit_l_min -19
_diffrn_reflns_number 8806
_diffrn_reflns_theta_full 26.10
_diffrn_reflns_theta_max 26.10
_diffrn_reflns_theta_min 1.68
_exptl_absorpt_coefficient_mu 9.631
_exptl_absorpt_correction_T_max 0.680
_exptl_absorpt_correction_T_min 0.2490
_exptl_absorpt_correction_type multi-scan
_exptl_absorpt_process_details 'SADABS - Bruker Nonius area detector scaling and absorption correction - V2.1'
_exptl_crystal_colour colourless
_exptl_crystal_density_diffrn 3.449
_exptl_crystal_density_method 'not measured'
_exptl_crystal_description needle
_exptl_crystal_F_000 888
_exptl_crystal_size_max 0.20
_exptl_crystal_size_mid 0.11
_exptl_crystal_size_min 0.04
_refine_diff_density_max 1.919
_refine_diff_density_min -1.633
_refine_diff_density_rms 0.305
_refine_ls_extinction_method none
_refine_ls_goodness_of_fit_ref 1.187
_refine_ls_matrix_type full
_refine_ls_number_parameters 109
_refine_ls_number_reflns 1859
_refine_ls_number_restraints 0
_refine_ls_restrained_S_all 1.187
_refine_ls_R_factor_all 0.0544
_refine_ls_R_factor_gt 0.0488
_refine_ls_shift/su_max 0.001
_refine_ls_shift/su_mean 0.000
_refine_ls_structure_factor_coef Fsqd
_refine_ls_weighting_details 'calc w=1/[\s^2^(Fo^2^)+(0.0514P)^2^+16.0172P] where P=(Fo^2^+2Fc^2^)/3'
_refine_ls_weighting_scheme calc
_refine_ls_wR_factor_gt 0.1115
_refine_ls_wR_factor_ref 0.1143
_reflns_number_gt 1719
_reflns_number_total 1859
_reflns_threshold_expression >2sigma(I)
_cod_data_source_file b804905j.txt
_cod_data_source_block an719_m-tig-m
_cod_original_sg_symbol_H-M P21/n
_cod_database_code 7051983

loop_
_symmetry_equiv_pos_as_xyz
'x, y, z'
'-x+1/2, y+1/2, -z+1/2'
'-x, -y, -z'
'x-1/2, -y-1/2, z-1/2'

loop_
_atom_site_label
_atom_site_type_symbol
_atom_site_fract_x
_atom_site_fract_y
_atom_site_fract_z
_atom_site_U_iso_or_equiv
_atom_site_adp_type
_atom_site_occupancy
_atom_site_symmetry_multiplicity
_atom_site_calc_flag
_atom_site_refinement_flags
_atom_site_disorder_assembly
_atom_site_disorder_group
I2 I 0.59019(5) 1.28532(16) 0.10393(4) 0.0208(2) Uani 1 1 d . . .
I1 I 0.35515(5) 0.50799(15) 0.27120(5) 0.0196(2) Uani 1 1 d . . .
I3 I 0.71423(5) 1.0982(2) 0.50687(5) 0.0271(2) Uani 1 1 d . . .
O1 O 0.5260(5) 0.6991(18) 0.4434(5) 0.0236(17) Uani 1 1 d . . .
O3 O 0.7097(5) 1.3296(19) 0.3102(5) 0.0257(18) Uani 1 1 d . . .
C4 C 0.5685(7) 1.091(2) 0.2178(6) 0.014(2) Uani 1 1 d . . .
C6 C 0.6205(7) 1.012(2) 0.3792(6) 0.016(2) Uani 1 1 d . . .
C5 C 0.6334(7) 1.145(2) 0.3028(7) 0.016(2) Uani 1 1 d . . .
C2 C 0.4770(7) 0.778(2) 0.2869(7) 0.016(2) Uani 1 1 d . . .
C1 C 0.5401(7) 0.828(2) 0.3695(7) 0.018(2) Uani 1 1 d . . .
O2 O 0.4234(5) 0.8667(17) 0.1269(5) 0.0203(16) Uani 1 1 d . . .
C3 C 0.4891(7) 0.909(2) 0.2087(7) 0.016(2) Uani 1 1 d . . .

loop_
_atom_site_aniso_label
_atom_site_aniso_U_11
_atom_site_aniso_U_22
_atom_site_aniso_U_33
_atom_site_aniso_U_23
_atom_site_aniso_U_13
_atom_site_aniso_U_12
I2 0.0183(4) 0.0263(4) 0.0209(4) 0.0078(3) 0.0108(3) 0.0039(3)
I1 0.0107(3) 0.0214(4) 0.0311(4) 0.0002(3) 0.0129(3) -0.0005(3)
I3 0.0109(3) 0.0522(5) 0.0164(4) -0.0047(3) 0.0014(3) 0.0036(3)
O1 0.018(4) 0.034(4) 0.026(4) 0.012(3) 0.017(3) 0.001(3)
O3 0.013(4) 0.038(5) 0.026(4) 0.003(3) 0.005(3) -0.005(3)
C4 0.016(5) 0.012(5) 0.015(5) 0.002(4) 0.006(4) 0.006(4)
C6 0.006(4) 0.030(6) 0.010(4) -0.001(4) 0.000(4) 0.005(4)
C5 0.008(5) 0.022(5) 0.021(5) 0.003(4) 0.006(4) -0.002(4)
C2 0.010(5) 0.012(5) 0.027(5) -0.004(4) 0.008(4) 0.000(4)
C1 0.013(5) 0.027(6) 0.020(5) 0.008(4) 0.013(4) 0.010(4)
O2 0.014(4) 0.030(4) 0.015(4) 0.000(3) 0.002(3) -0.003(3)
C3 0.005(4) 0.025(5) 0.020(5) 0.004(4) 0.007(4) 0.002(4)

loop_
_atom_type_symbol
_atom_type_description
_atom_type_scat_dispersion_real
_atom_type_scat_dispersion_imag
_atom_type_scat_source
C C 0.0033 0.0016 'International Tables Vol C Tables 4.2.6.8 and 6.1.1.4'
H H 0.0000 0.0000 'International Tables Vol C Tables 4.2.6.8 and 6.1.1.4'
O O 0.0106 0.0060 'International Tables Vol C Tables 4.2.6.8 and 6.1.1.4'
I I -0.4742 1.8119 'International Tables Vol C Tables 4.2.6.8 and 6.1.1.4'

loop_
_geom_angle_atom_site_label_1
_geom_angle_atom_site_label_2
_geom_angle_atom_site_label_3
_geom_angle
_geom_angle_site_symmetry_1
_geom_angle_site_symmetry_3
_geom_angle_publ_flag
C3 C4 C5 120.4(9) . . ?
C3 C4 I2 119.9(7) . . ?
C5 C4 I2 119.7(7) . . ?
C5 C6 C1 119.1(9) . . ?
C5 C6 I3 120.9(8) . . ?
C1 C6 I3 120.0(7) . . ?
O3 C5 C6 120.5(9) . . ?
O3 C5 C4 119.3(9) . . ?
C6 C5 C4 120.2(9) . . ?
C1 C2 C3 121.3(9) . . ?
C1 C2 I1 121.0(8) . . ?
C3 C2 I1 117.6(7) . . ?
C2 C1 O1 119.7(10) . . ?
C2 C1 C6 120.5(9) . . ?
O1 C1 C6 119.8(9) . . ?
O2 C3 C4 120.6(9) . . ?
O2 C3 C2 120.8(9) . . ?
C4 C3 C2 118.5(9) . . ?

loop_
_geom_bond_atom_site_label_1
_geom_bond_atom_site_label_2
_geom_bond_distance
_geom_bond_site_symmetry_2
_geom_bond_publ_flag
I2 C4 2.078(10) . ?
I1 C2 2.105(10) . ?
I3 C6 2.075(10) . ?
O1 C1 1.355(12) . ?
O3 C5 1.365(12) . ?
C4 C3 1.390(14) . ?
C4 C5 1.393(14) . ?
C6 C5 1.389(14) . ?
C6 C1 1.405(15) . ?
C2 C1 1.352(15) . ?
C2 C3 1.406(14) . ?
O2 C3 1.353(12) . ?

loop_
_cod_related_entry_id
_cod_related_entry_database
_cod_related_entry_code
1 ChemSpider 157613
